data_7020572
loop_
_publ_author_name
'Jones, Michael W.'
'Baldwin, Jack E.'
'Cowley, Andrew R.'
'Dilworth, Jonathan R.'
'Karpov, Alexei'
'Smiljanic, Nicolas'
'Thompson, Amber L.'
'Adlington, Robert M.'

_publ_section_title
;
 Synthesis of new bulky bis(pyrazolyl)methane carboxylate
 (heteroscorpionate) ligands and their complexes with iron, manganese and
 nickel.
;
_journal_issue 46
_journal_name_full 'Dalton transactions (Cambridge, England : 2003)'
_journal_page_first 14068
_journal_page_last 14086
_journal_paper_doi 10.1039/c2dt31859h
_journal_volume 41
_journal_year 2012
_chemical_compound_source
;
synthesis as described
;
_chemical_formula_moiety ' C35 H32 N4 O4 '
_chemical_formula_sum 'C35 H32 N4 O4'
_chemical_formula_weight 572.66
_chemical_melting_point ?
_chemical_name_systematic
;
?
;
_space_group_IT_number 2
_symmetry_cell_setting triclinic
_symmetry_space_group_name_Hall '-P 1'
_symmetry_space_group_name_H-M 'P -1'
_atom_sites_solution_hydrogens geom
_atom_sites_solution_primary direct
_cell_angle_alpha 68.4885(9)
_cell_angle_beta 76.8457(8)
_cell_angle_gamma 78.7278(8)
_cell_formula_units_Z 2
_cell_length_a 11.2058(2)
_cell_length_b 11.4803(2)
_cell_length_c 12.5044(2)
_cell_measurement_reflns_used 20353
_cell_measurement_temperature 150
_cell_measurement_theta_max 28
_cell_measurement_theta_min 5
_cell_volume 1446.14(4)
_computing_cell_refinement
;
KappaCCD software 'DENZO' (Otwinowski & Minor, 1996)
;
_computing_data_collection
;
KappaCCD software 'Collect' (Nonius, 2000)
;
_computing_data_reduction
;
KappaCCD software 'DENZO' (Otwinowski & Minor, 1996)
;
_computing_publication_material
;
CRYSTALS (Watkin et al, 2001)
;
_computing_structure_refinement
;
CRYSTALS (Watkin et al, 2001)
;
_computing_structure_solution 'SIR92 (Giacovazzo et al, 1992)'
_diffrn_ambient_temperature 150
_diffrn_measured_fraction_theta_full 0.997
_diffrn_measured_fraction_theta_max 0.997
_diffrn_measurement_device_type
;
Nonius KappaCCD
;
_diffrn_measurement_method \w
_diffrn_radiation_monochromator graphite
_diffrn_radiation_type 'Mo K\a'
_diffrn_radiation_wavelength 0.71073
_diffrn_reflns_av_R_equivalents 0.050
_diffrn_reflns_limit_h_max 14
_diffrn_reflns_limit_h_min -14
_diffrn_reflns_limit_k_max 14
_diffrn_reflns_limit_k_min -14
_diffrn_reflns_limit_l_max 16
_diffrn_reflns_limit_l_min -16
_diffrn_reflns_number 20353
_diffrn_reflns_theta_full 27.465
_diffrn_reflns_theta_max 27.465
_diffrn_reflns_theta_min 5.175
_diffrn_standards_decay_% 0.00
_diffrn_standards_interval_count 0
_diffrn_standards_interval_time 0
_diffrn_standards_number 0
_exptl_absorpt_coefficient_mu 0.087
_exptl_absorpt_correction_T_max 0.98
_exptl_absorpt_correction_T_min 0.97
_exptl_absorpt_correction_type multi-scan
_exptl_absorpt_process_details
;
Denzo/Scalepack (Otwinowski & Minor, 1996)
;
_exptl_crystal_colour ' colourless '
_exptl_crystal_density_diffrn 1.315
_exptl_crystal_density_meas ?
_exptl_crystal_density_method 'not measured'
_exptl_crystal_description ' block '
_exptl_crystal_F_000 604
_exptl_crystal_size_max 0.26
_exptl_crystal_size_mid 0.26
_exptl_crystal_size_min 0.20
_exptl_crystal_thermal_history
;
The material was crystallised at ambient temperature. A suitable crystal
was cooled rapidly to 150K for single-crystal X-ray diffraction analysis.
;
_refine_diff_density_max 0.23
_refine_diff_density_min -0.26
_refine_ls_extinction_method None
_refine_ls_goodness_of_fit_ref 1.1164
_refine_ls_hydrogen_treatment noref
_refine_ls_matrix_type full
_refine_ls_number_parameters 388
_refine_ls_number_reflns 4266
_refine_ls_number_restraints 0
_refine_ls_R_factor_all 0.0687
_refine_ls_R_factor_gt 0.0384
_refine_ls_shift/su_max 0.002111
_refine_ls_structure_factor_coef F
_refine_ls_weighting_details
;
Method, part 1, Chebychev polynomial, (Watkin, 1994, Prince, 1982)
[weight] = 1.0/[A~0~*T~0~(x)+A~1~*T~1~(x) ... +A~n-1~]*T~n-1~(x)]
where A~i~ are the Chebychev coefficients listed below and x= Fcalc/Fmax
Method = Robust Weighting (Prince, 1982)
W = [weight] * [1-(deltaF/6*sigmaF)^2^]^2^
A~i~ are:
0.516 0.177 0.216
;
_refine_ls_weighting_scheme calc
_refine_ls_wR_factor_all 0.0723
_refine_ls_wR_factor_gt 0.0429
_refine_ls_wR_factor_ref 0.0429
_reflns_limit_h_max 14
_reflns_limit_h_min -13
_reflns_limit_k_max 14
_reflns_limit_k_min -13
_reflns_limit_l_max 16
_reflns_limit_l_min 0
_reflns_number_gt 4266
_reflns_number_total 6563
_reflns_threshold_expression I>3.00u(I)
_oxford_structure_analysis_title arc1342
_cod_data_source_file c2dt31859h.txt
_cod_data_source_block 4b
_cod_depositor_comments
;
The following automatic conversions were performed:

'_chemical_melting_point' value 'not measured' was changed to '?' -
the value is undefined or not given.

'_symmetry_cell_setting' value
'Triclinic' changed to 'triclinic' according to
/home/saulius/struct/CIF-dictionaries/cif_core.dic dictionary named
'cif_core.dic' version 2.4.2 from 2011-04-26.

Automatic conversion script
Id: cif_fix_values 1891 2012-01-12 08:04:46Z andrius 

The following automatic conversions were performed:

'_exptl_crystal_density_meas' value 'not measured' was changed to '?'
- the value is perceived as not measured.

Automatic conversion script
Id: cif_fix_values 3008 2015-01-20 13:52:24Z robertas 
;
_cod_original_sg_symbol_H-M 'P -1 '
_cod_original_formula_sum ' C35 H32 N4 O4 '
_cod_database_code 7020572

loop_
_symmetry_equiv_pos_as_xyz
x,y,z
-x,-y,-z

loop_
_atom_site_label
_atom_site_type_symbol
_atom_site_fract_x
_atom_site_fract_y
_atom_site_fract_z
_atom_site_U_iso_or_equiv
_atom_site_occupancy
_atom_site_adp_type
C1 C 0.59925(13) 0.39479(13) 0.12326(12) 0.0191 1.0000 Uani
N1 N 0.49098(11) 0.36286(11) 0.09962(10) 0.0187 1.0000 Uani
N2 N 0.37894(11) 0.41551(11) 0.14133(11) 0.0196 1.0000 Uani
C2 C 0.29678(13) 0.35471(14) 0.12658(12) 0.0197 1.0000 Uani
C3 C 0.35698(14) 0.26216(14) 0.07626(13) 0.0220 1.0000 Uani
C4 C 0.48138(14) 0.26880(14) 0.06106(13) 0.0202 1.0000 Uani
C5 C 0.16452(13) 0.38944(14) 0.16732(13) 0.0211 1.0000 Uani
C6 C 0.13339(14) 0.45594(15) 0.24580(14) 0.0248 1.0000 Uani
C7 C 0.01115(16) 0.48894(16) 0.28994(15) 0.0305 1.0000 Uani
C8 C -0.08245(15) 0.45492(17) 0.25623(16) 0.0331 1.0000 Uani
C9 C -0.05458(15) 0.38941(16) 0.17769(16) 0.0310 1.0000 Uani
C10 C 0.06821(14) 0.35664(14) 0.13294(14) 0.0241 1.0000 Uani
O1 O 0.10177(10) 0.29080(11) 0.05659(10) 0.0298 1.0000 Uani
C11 C 0.00469(16) 0.26578(18) 0.01392(16) 0.0339 1.0000 Uani
C12 C 0.59134(14) 0.19717(14) 0.01355(13) 0.0216 1.0000 Uani
C13 C 0.67825(14) 0.26068(15) -0.07859(13) 0.0247 1.0000 Uani
C14 C 0.78494(16) 0.19518(16) -0.12121(14) 0.0298 1.0000 Uani
C15 C 0.80568(15) 0.06508(16) -0.07219(15) 0.0301 1.0000 Uani
C16 C 0.71939(16) 0.00030(15) 0.01751(15) 0.0281 1.0000 Uani
C17 C 0.61209(14) 0.06577(14) 0.05967(14) 0.0240 1.0000 Uani
O2 O 0.52479(11) -0.00329(11) 0.14388(11) 0.0329 1.0000 Uani
C18 C 0.51158(17) 0.00294(17) 0.25842(16) 0.0352 1.0000 Uani
C19 C 0.71929(14) 0.14076(14) 0.34633(13) 0.0218 1.0000 Uani
N3 N 0.63207(11) 0.31012(11) 0.23410(10) 0.0197 1.0000 Uani
N4 N 0.71688(11) 0.20782(11) 0.23369(11) 0.0199 1.0000 Uani
C20 C 0.63405(15) 0.20014(15) 0.41867(13) 0.0250 1.0000 Uani
C21 C 0.57894(14) 0.30800(14) 0.34464(13) 0.0215 1.0000 Uani
C22 C 0.80051(14) 0.01944(14) 0.37656(13) 0.0233 1.0000 Uani
C23 C 0.84016(15) -0.04192(15) 0.29451(14) 0.0274 1.0000 Uani
C24 C 0.91369(16) -0.15806(16) 0.31995(16) 0.0328 1.0000 Uani
C25 C 0.94908(16) -0.21355(16) 0.42812(16) 0.0335 1.0000 Uani
C26 C 0.91232(16) -0.15479(16) 0.51142(15) 0.0319 1.0000 Uani
C27 C 0.83769(15) -0.03875(15) 0.48641(14) 0.0250 1.0000 Uani
O3 O 0.79762(11) 0.02574(11) 0.56332(10) 0.0309 1.0000 Uani
C28 C 0.83570(17) -0.02843(18) 0.67471(15) 0.0357 1.0000 Uani
C29 C 0.48118(14) 0.40362(15) 0.37418(13) 0.0234 1.0000 Uani
C30 C 0.37228(15) 0.36462(17) 0.44899(14) 0.0295 1.0000 Uani
C31 C 0.28123(16) 0.4519(2) 0.48409(16) 0.0366 1.0000 Uani
C32 C 0.29922(17) 0.57694(19) 0.44440(16) 0.0374 1.0000 Uani
C33 C 0.40621(17) 0.61804(16) 0.36963(15) 0.0325 1.0000 Uani
C34 C 0.49772(15) 0.53114(15) 0.33509(13) 0.0251 1.0000 Uani
O4 O 0.60727(11) 0.56161(10) 0.26394(10) 0.0297 1.0000 Uani
C35 C 0.63045(18) 0.68985(16) 0.22417(16) 0.0362 1.0000 Uani
H11 H 0.5817 0.4830 0.1250 0.0223 1.0000 Uiso
H12 H 0.6703 0.3894 0.0596 0.0223 1.0000 Uiso
H31 H 0.3174 0.2039 0.0559 0.0268 1.0000 Uiso
H61 H 0.2008 0.4803 0.2707 0.0289 1.0000 Uiso
H71 H -0.0090 0.5369 0.3456 0.0352 1.0000 Uiso
H81 H -0.1706 0.4775 0.2884 0.0369 1.0000 Uiso
H91 H -0.1228 0.3657 0.1532 0.0362 1.0000 Uiso
H111 H 0.0409 0.2175 -0.0406 0.0433 1.0000 Uiso
H112 H -0.0418 0.3474 -0.0284 0.0433 1.0000 Uiso
H113 H -0.0528 0.2150 0.0810 0.0433 1.0000 Uiso
H131 H 0.6634 0.3546 -0.1143 0.0286 1.0000 Uiso
H141 H 0.8464 0.2417 -0.1869 0.0349 1.0000 Uiso
H151 H 0.8831 0.0178 -0.1016 0.0369 1.0000 Uiso
H161 H 0.7343 -0.0937 0.0520 0.0344 1.0000 Uiso
H181 H 0.4467 -0.0498 0.3124 0.0391 1.0000 Uiso
H182 H 0.5920 -0.0295 0.2874 0.0391 1.0000 Uiso
H183 H 0.4869 0.0925 0.2555 0.0391 1.0000 Uiso
H201 H 0.6173 0.1699 0.5059 0.0286 1.0000 Uiso
H231 H 0.8152 -0.0016 0.2159 0.0326 1.0000 Uiso
H241 H 0.9407 -0.2010 0.2603 0.0394 1.0000 Uiso
H251 H 1.0018 -0.2971 0.4466 0.0382 1.0000 Uiso
H261 H 0.9392 -0.1954 0.5892 0.0356 1.0000 Uiso
H281 H 0.8000 0.0282 0.7218 0.0420 1.0000 Uiso
H282 H 0.9279 -0.0385 0.6639 0.0420 1.0000 Uiso
H283 H 0.8059 -0.1129 0.7164 0.0420 1.0000 Uiso
H301 H 0.3593 0.2737 0.4776 0.0356 1.0000 Uiso
H311 H 0.2035 0.4235 0.5377 0.0448 1.0000 Uiso
H321 H 0.2341 0.6391 0.4699 0.0465 1.0000 Uiso
H331 H 0.4178 0.7094 0.3406 0.0401 1.0000 Uiso
H351 H 0.7134 0.6987 0.1732 0.0434 1.0000 Uiso
H352 H 0.6288 0.7156 0.2928 0.0434 1.0000 Uiso
H353 H 0.5654 0.7451 0.1787 0.0434 1.0000 Uiso

loop_
_atom_site_aniso_label
_atom_site_aniso_U_11
_atom_site_aniso_U_22
_atom_site_aniso_U_33
_atom_site_aniso_U_23
_atom_site_aniso_U_13
_atom_site_aniso_U_12
C1 0.0180(7) 0.0196(7) 0.0183(7) -0.0043(5) -0.0041(5) -0.0020(5)
N1 0.0176(6) 0.0188(6) 0.0193(6) -0.0070(5) -0.0031(5) 0.0002(5)
N2 0.0158(6) 0.0210(6) 0.0201(6) -0.0076(5) -0.0016(5) 0.0015(5)
C2 0.0196(7) 0.0204(7) 0.0173(7) -0.0051(6) -0.0026(6) -0.0012(5)
C3 0.0201(7) 0.0236(7) 0.0234(7) -0.0101(6) -0.0025(6) -0.0022(6)
C4 0.0207(7) 0.0205(7) 0.0194(7) -0.0081(6) -0.0031(6) -0.0005(6)
C5 0.0183(7) 0.0208(7) 0.0203(7) -0.0048(6) -0.0016(6) 0.0003(6)
C6 0.0208(7) 0.0269(8) 0.0245(8) -0.0088(6) -0.0011(6) -0.0009(6)
C7 0.0268(8) 0.0317(9) 0.0296(9) -0.0129(7) 0.0011(7) 0.0023(7)
C8 0.0192(8) 0.0363(9) 0.0369(9) -0.0117(8) 0.0037(7) 0.0015(7)
C9 0.0184(8) 0.0340(9) 0.0382(9) -0.0104(7) -0.0031(7) -0.0033(7)
C10 0.0211(7) 0.0233(7) 0.0257(8) -0.0068(6) -0.0033(6) -0.0013(6)
O1 0.0208(6) 0.0378(6) 0.0371(7) -0.0199(5) -0.0064(5) -0.0020(5)
C11 0.0262(9) 0.0409(10) 0.0410(10) -0.0182(8) -0.0108(8) -0.0039(7)
C12 0.0202(7) 0.0246(7) 0.0218(7) -0.0113(6) -0.0034(6) -0.0005(6)
C13 0.0244(8) 0.0249(8) 0.0222(7) -0.0086(6) -0.0002(6) -0.0007(6)
C14 0.0269(8) 0.0341(9) 0.0262(8) -0.0125(7) 0.0023(7) -0.0021(7)
C15 0.0250(8) 0.0359(9) 0.0313(9) -0.0196(7) -0.0020(7) 0.0046(7)
C16 0.0310(9) 0.0228(8) 0.0322(9) -0.0132(7) -0.0068(7) 0.0022(6)
C17 0.0240(8) 0.0248(8) 0.0256(8) -0.0117(6) -0.0023(6) -0.0042(6)
O2 0.0354(7) 0.0268(6) 0.0353(7) -0.0106(5) 0.0029(5) -0.0110(5)
C18 0.0315(9) 0.0357(9) 0.0307(9) -0.0041(7) -0.0010(7) -0.0058(7)
C19 0.0214(7) 0.0228(7) 0.0206(7) -0.0069(6) -0.0041(6) -0.0017(6)
N3 0.0165(6) 0.0219(6) 0.0190(6) -0.0071(5) -0.0022(5) 0.0010(5)
N4 0.0171(6) 0.0210(6) 0.0209(6) -0.0077(5) -0.0035(5) 0.0005(5)
C20 0.0274(8) 0.0253(8) 0.0188(7) -0.0069(6) -0.0024(6) 0.0018(6)
C21 0.0207(7) 0.0251(7) 0.0184(7) -0.0083(6) -0.0014(6) -0.0023(6)
C22 0.0207(7) 0.0222(7) 0.0255(8) -0.0071(6) -0.0045(6) -0.0003(6)
C23 0.0246(8) 0.0286(8) 0.0282(8) -0.0105(7) -0.0055(7) 0.0013(6)
C24 0.0306(9) 0.0286(8) 0.0393(10) -0.0161(7) -0.0044(8) 0.0035(7)
C25 0.0301(9) 0.0252(8) 0.0401(10) -0.0084(7) -0.0078(8) 0.0055(7)
C26 0.0289(9) 0.0294(8) 0.0308(9) -0.0034(7) -0.0080(7) 0.0012(7)
C27 0.0232(8) 0.0249(8) 0.0250(8) -0.0073(6) -0.0038(6) -0.0011(6)
O3 0.0367(7) 0.0324(6) 0.0216(6) -0.0080(5) -0.0101(5) 0.0042(5)
C28 0.0396(10) 0.0429(10) 0.0224(8) -0.0071(7) -0.0112(7) -0.0015(8)
C29 0.0232(7) 0.0279(8) 0.0183(7) -0.0096(6) -0.0041(6) 0.0028(6)
C30 0.0247(8) 0.0389(9) 0.0255(8) -0.0144(7) -0.0007(7) -0.0023(7)
C31 0.0240(9) 0.0563(12) 0.0317(9) -0.0236(9) 0.0012(7) 0.0001(8)
C32 0.0302(9) 0.0499(11) 0.0364(10) -0.0268(9) -0.0072(8) 0.0118(8)
C33 0.0363(10) 0.0323(9) 0.0316(9) -0.0169(7) -0.0105(8) 0.0072(7)
C34 0.0252(8) 0.0300(8) 0.0212(7) -0.0119(6) -0.0051(6) 0.0024(6)
O4 0.0322(6) 0.0241(6) 0.0311(6) -0.0109(5) 0.0015(5) -0.0042(5)
C35 0.0485(11) 0.0237(8) 0.0362(10) -0.0087(7) -0.0065(8) -0.0076(8)

loop_
_atom_type_symbol
_atom_type_scat_dispersion_real
_atom_type_scat_dispersion_imag
_atom_type_scat_Cromer_Mann_a1
_atom_type_scat_Cromer_Mann_b1
_atom_type_scat_Cromer_Mann_a2
_atom_type_scat_Cromer_Mann_b2
_atom_type_scat_Cromer_Mann_a3
_atom_type_scat_Cromer_Mann_b3
_atom_type_scat_Cromer_Mann_a4
_atom_type_scat_Cromer_Mann_b4
_atom_type_scat_Cromer_Mann_c
_atom_type_scat_source
'C ' 0.0033 0.0016 2.3100 20.8439 1.0200 10.2075 1.5886 0.5687 0.8650 51.6512 0.2156 International_Tables_Vol_IV_Table_2.2B
'H ' 0.0000 0.0000 0.4930 10.5109 0.3229 26.1257 0.1402 3.1424 0.0408 57.7998 0.0030 International_Tables_Vol_IV_Table_2.2B
'N ' 0.0061 0.0033 12.2126 0.0057 3.1322 9.8933 2.0125 28.9975 1.1663 0.5826 -11.5290 International_Tables_Vol_IV_Table_2.2B
'O ' 0.0106 0.0060 3.0485 13.2771 2.2868 5.7011 1.5463 0.3239 0.8670 32.9089 0.2508 International_Tables_Vol_IV_Table_2.2B

loop_
_geom_angle_atom_site_label_1
_geom_angle_atom_site_label_2
_geom_angle_atom_site_label_3
_geom_angle
_geom_angle_publ_flag
N1 C1 N3 111.83(12) yes
N1 C1 H11 108.880 no
N3 C1 H11 108.880 no
N1 C1 H12 108.880 no
N3 C1 H12 108.880 no
H11 C1 H12 109.467 no
C1 N1 N2 117.06(12) yes
C1 N1 C4 129.28(12) yes
N2 N1 C4 112.34(12) yes
N1 N2 C2 104.94(11) yes
N2 C2 C3 110.81(13) yes
N2 C2 C5 117.71(13) yes
C3 C2 C5 131.43(14) yes
C2 C3 C4 105.72(13) yes
C2 C3 H31 127.138 no
C4 C3 H31 127.138 no
N1 C4 C3 106.17(13) yes
N1 C4 C12 121.75(13) yes
C3 C4 C12 132.08(14) yes
C2 C5 C6 118.50(13) yes
C2 C5 C10 123.27(14) yes
C6 C5 C10 118.22(14) yes
C5 C6 C7 121.64(15) yes
C5 C6 H61 119.182 no
C7 C6 H61 119.182 no
C6 C7 C8 119.46(15) yes
C6 C7 H71 120.272 no
C8 C7 H71 120.271 no
C7 C8 C9 120.32(15) yes
C7 C8 H81 119.841 no
C9 C8 H81 119.841 no
C8 C9 C10 120.27(15) yes
C8 C9 H91 119.867 no
C10 C9 H91 119.868 no
C5 C10 C9 120.09(15) yes
C5 C10 O1 116.80(13) yes
C9 C10 O1 123.10(14) yes
C10 O1 C11 117.17(13) yes
O1 C11 H111 109.467 no
O1 C11 H112 109.467 no
H111 C11 H112 109.476 no
O1 C11 H113 109.467 no
H111 C11 H113 109.476 no
H112 C11 H113 109.476 no
C4 C12 C13 120.18(13) yes
C4 C12 C17 121.26(14) yes
C13 C12 C17 118.55(14) yes
C12 C13 C14 120.98(15) yes
C12 C13 H131 119.509 no
C14 C13 H131 119.509 no
C13 C14 C15 119.66(15) yes
C13 C14 H141 120.170 no
C15 C14 H141 120.170 no
C14 C15 C16 120.18(15) yes
C14 C15 H151 119.912 no
C16 C15 H151 119.912 no
C15 C16 C17 120.18(15) yes
C15 C16 H161 119.908 no
C17 C16 H161 119.908 no
C12 C17 C16 120.40(15) yes
C12 C17 O2 121.36(14) yes
C16 C17 O2 118.17(14) yes
C17 O2 C18 115.77(13) yes
O2 C18 H181 109.467 no
O2 C18 H182 109.467 no
H181 C18 H182 109.476 no
O2 C18 H183 109.466 no
H181 C18 H183 109.476 no
H182 C18 H183 109.476 no
N4 C19 C20 110.63(13) yes
N4 C19 C22 118.79(14) yes
C20 C19 C22 130.50(14) yes
C1 N3 N4 117.91(11) yes
C1 N3 C21 129.20(12) yes
N4 N3 C21 112.36(12) yes
C19 N4 N3 105.06(12) yes
C19 C20 C21 106.01(13) yes
C19 C20 H201 126.994 no
C21 C20 H201 126.994 no
N3 C21 C20 105.92(13) yes
N3 C21 C29 125.42(13) yes
C20 C21 C29 128.66(14) yes
C19 C22 C23 119.11(14) yes
C19 C22 C27 122.62(14) yes
C23 C22 C27 118.26(14) yes
C22 C23 C24 121.31(15) yes
C22 C23 H231 119.346 no
C24 C23 H231 119.346 no
C23 C24 C25 119.54(16) yes
C23 C24 H241 120.231 no
C25 C24 H241 120.231 no
C24 C25 C26 120.73(15) yes
C24 C25 H251 119.634 no
C26 C25 H251 119.634 no
C25 C26 C27 119.82(15) yes
C25 C26 H261 120.089 no
C27 C26 H261 120.089 no
C22 C27 C26 120.33(15) yes
C22 C27 O3 116.05(13) yes
C26 C27 O3 123.61(14) yes
C27 O3 C28 117.88(13) yes
O3 C28 H281 109.467 no
O3 C28 H282 109.467 no
H281 C28 H282 109.476 no
O3 C28 H283 109.467 no
H281 C28 H283 109.476 no
H282 C28 H283 109.476 no
C21 C29 C30 119.12(14) yes
C21 C29 C34 121.78(14) yes
C30 C29 C34 118.98(14) yes
C29 C30 C31 120.45(16) yes
C29 C30 H301 119.777 no
C31 C30 H301 119.777 no
C30 C31 C32 119.65(16) yes
C30 C31 H311 120.175 no
C32 C31 H311 120.175 no
C31 C32 C33 120.97(16) yes
C31 C32 H321 119.513 no
C33 C32 H321 119.514 no
C32 C33 C34 119.56(16) yes
C32 C33 H331 120.220 no
C34 C33 H331 120.220 no
C29 C34 C33 120.39(15) yes
C29 C34 O4 115.57(13) yes
C33 C34 O4 124.04(15) yes
C34 O4 C35 117.91(13) yes
O4 C35 H351 109.467 no
O4 C35 H352 109.467 no
H351 C35 H352 109.476 no
O4 C35 H353 109.467 no
H351 C35 H353 109.476 no
H352 C35 H353 109.476 no

loop_
_geom_bond_atom_site_label_1
_geom_bond_atom_site_label_2
_geom_bond_distance
_geom_bond_publ_flag
C1 N1 1.4528(18) yes
C1 N3 1.4509(18) yes
C1 H11 1.000 no
C1 H12 1.000 no
N1 N2 1.3602(17) yes
N1 C4 1.3641(19) yes
N2 C2 1.3385(19) yes
C2 C3 1.413(2) yes
C2 C5 1.480(2) yes
C3 C4 1.377(2) yes
C3 H31 1.000 no
C4 C12 1.475(2) yes
C5 C6 1.399(2) yes
C5 C10 1.407(2) yes
C6 C7 1.390(2) yes
C6 H61 1.000 no
C7 C8 1.383(3) yes
C7 H71 1.000 no
C8 C9 1.392(3) yes
C8 H81 1.000 no
C9 C10 1.396(2) yes
C9 H91 1.000 no
C10 O1 1.3706(19) yes
O1 C11 1.4316(19) yes
C11 H111 1.000 no
C11 H112 1.000 no
C11 H113 1.000 no
C12 C13 1.399(2) yes
C12 C17 1.396(2) yes
C13 C14 1.390(2) yes
C13 H131 1.000 no
C14 C15 1.385(2) yes
C14 H141 1.000 no
C15 C16 1.386(2) yes
C15 H151 1.000 no
C16 C17 1.392(2) yes
C16 H161 1.000 no
C17 O2 1.3843(19) yes
O2 C18 1.433(2) yes
C18 H181 1.000 no
C18 H182 1.000 no
C18 H183 1.000 no
C19 N4 1.3384(19) yes
C19 C20 1.414(2) yes
C19 C22 1.478(2) yes
N3 N4 1.3596(17) yes
N3 C21 1.3682(19) yes
C20 C21 1.376(2) yes
C20 H201 1.000 no
C21 C29 1.478(2) yes
C22 C23 1.395(2) yes
C22 C27 1.409(2) yes
C23 C24 1.392(2) yes
C23 H231 1.000 no
C24 C25 1.381(3) yes
C24 H241 1.000 no
C25 C26 1.386(3) yes
C25 H251 1.000 no
C26 C27 1.396(2) yes
C26 H261 1.000 no
C27 O3 1.3676(19) yes
O3 C28 1.4284(19) yes
C28 H281 1.000 no
C28 H282 1.000 no
C28 H283 1.000 no
C29 C30 1.397(2) yes
C29 C34 1.399(2) yes
C30 C31 1.398(2) yes
C30 H301 1.000 no
C31 C32 1.376(3) yes
C31 H311 1.000 no
C32 C33 1.386(3) yes
C32 H321 1.000 no
C33 C34 1.396(2) yes
C33 H331 1.000 no
C34 O4 1.3650(19) yes
O4 C35 1.427(2) yes
C35 H351 1.000 no
C35 H352 1.000 no
C35 H353 1.000 no
